data_4110597
loop_
_publ_author_name
'Tamara E. Hanna'
'Emil Lobkovsky'
'Paul J. Chirik'

_publ_section_title
;
 Mono(dinitrogen) and Carbon Monoxide Adducts of Bis(cyclopentadienyl)
 Titanium Sandwiches
;
_journal_name_full 'Journal of the American Chemical Society'
_journal_page_first 6018
_journal_page_last 6019
_journal_paper_doi 10.1021/ja061213c
_journal_volume 128
_journal_year 2006
_chemical_formula_sum 'C13 H21 O Si Ti0.5'
_chemical_formula_weight 245.34
_chemical_name_systematic
; 
 ? 
;
_space_group_IT_number 15
_symmetry_cell_setting monoclinic
_symmetry_space_group_name_Hall '-C 2yc'
_symmetry_space_group_name_H-M 'C 1 2/c 1'
_atom_sites_solution_hydrogens difmap
_atom_sites_solution_primary direct
_atom_sites_solution_secondary difmap
_audit_creation_method SHELXL-97
_cell_angle_alpha 90.00
_cell_angle_beta 98.493(2)
_cell_angle_gamma 90.00
_cell_formula_units_Z 8
_cell_length_a 17.0830(5)
_cell_length_b 8.4015(3)
_cell_length_c 19.0165(8)
_cell_measurement_reflns_used 3837
_cell_measurement_temperature 295(2)
_cell_measurement_theta_max 24.81
_cell_measurement_theta_min 2.85
_cell_volume 2699.37(17)
_computing_cell_refinement 'Bruker SAINT+'
_computing_data_collection 'Bruker APEX2'
_computing_data_reduction 'Bruker SAINT+'
_computing_molecular_graphics 'Bruker SHELXTL'
_computing_publication_material 'Bruker SHELXTL'
_computing_structure_refinement 'SHELXL-97 (Sheldrick, 1997)'
_computing_structure_solution 'SHELXS-97 (Sheldrick, 1990)'
_diffrn_ambient_temperature 295(2)
_diffrn_measured_fraction_theta_full 0.998
_diffrn_measured_fraction_theta_max 0.998
_diffrn_measurement_device_type 'Bruker X8 APEX II diffractometer'
_diffrn_measurement_method 'phi and omega scans'
_diffrn_radiation_monochromator graphite
_diffrn_radiation_source 'fine-focus sealed tube'
_diffrn_radiation_type MoK\a
_diffrn_radiation_wavelength 0.71073
_diffrn_reflns_av_R_equivalents 0.0352
_diffrn_reflns_av_sigmaI/netI 0.0342
_diffrn_reflns_limit_h_max 18
_diffrn_reflns_limit_h_min -22
_diffrn_reflns_limit_k_max 10
_diffrn_reflns_limit_k_min -11
_diffrn_reflns_limit_l_max 25
_diffrn_reflns_limit_l_min -25
_diffrn_reflns_number 15765
_diffrn_reflns_theta_full 28.33
_diffrn_reflns_theta_max 28.33
_diffrn_reflns_theta_min 2.17
_exptl_absorpt_coefficient_mu 0.425
_exptl_absorpt_correction_T_max 0.9587
_exptl_absorpt_correction_T_min 0.8155
_exptl_absorpt_correction_type multi-scan
_exptl_absorpt_process_details SADABS
_exptl_crystal_colour orange
_exptl_crystal_density_diffrn 1.207
_exptl_crystal_description rod
_exptl_crystal_F_000 1056
_exptl_crystal_size_max 0.50
_exptl_crystal_size_mid 0.15
_exptl_crystal_size_min 0.10
_refine_diff_density_max 0.313
_refine_diff_density_min -0.248
_refine_diff_density_rms 0.045
_refine_ls_extinction_method none
_refine_ls_goodness_of_fit_ref 0.970
_refine_ls_hydrogen_treatment refall
_refine_ls_matrix_type full
_refine_ls_number_parameters 225
_refine_ls_number_reflns 3366
_refine_ls_number_restraints 0
_refine_ls_restrained_S_all 0.970
_refine_ls_R_factor_all 0.0628
_refine_ls_R_factor_gt 0.0345
_refine_ls_shift/su_max 0.009
_refine_ls_shift/su_mean 0.002
_refine_ls_structure_factor_coef Fsqd
_refine_ls_weighting_details 'calc w=1/[\s^2^(Fo^2^)+(0.0542P)^2^+1.3334P] where P=(Fo^2^+2Fc^2^)/3'
_refine_ls_weighting_scheme calc
_refine_ls_wR_factor_gt 0.0901
_refine_ls_wR_factor_ref 0.1027
_reflns_number_gt 2331
_reflns_number_total 3366
_reflns_threshold_expression >2sigma(I)
_cod_data_source_file ja061213crom20060220_113604.cif
_cod_data_source_block th21
_cod_original_formula_sum 'C13 H21 O Si Ti0.50'
_cod_database_code 4110597

loop_
_symmetry_equiv_pos_as_xyz
'x, y, z'
'-x, y, -z+1/2'
'x+1/2, y+1/2, z'
'-x+1/2, y+1/2, -z+1/2'
'-x, -y, -z'
'x, -y, z-1/2'
'-x+1/2, -y+1/2, -z'
'x+1/2, -y+1/2, z-1/2'

loop_
_atom_site_label
_atom_site_type_symbol
_atom_site_fract_x
_atom_site_fract_y
_atom_site_fract_z
_atom_site_U_iso_or_equiv
_atom_site_adp_type
_atom_site_occupancy
_atom_site_symmetry_multiplicity
_atom_site_calc_flag
_atom_site_refinement_flags
Ti1 Ti 0.0000 0.24434(4) 0.2500 0.02719(12) Uani 1 2 d S
Si1 Si 0.11023(3) 0.23880(6) 0.08722(3) 0.04313(15) Uani 1 1 d .
O1 O -0.02586(9) -0.04858(16) 0.14547(8) 0.0595(4) Uani 1 1 d .
C1 C 0.10726(10) 0.27444(18) 0.18433(9) 0.0323(4) Uani 1 1 d .
C2 C 0.09375(9) 0.42731(18) 0.21338(9) 0.0331(4) Uani 1 1 d .
C3 C 0.11106(10) 0.42046(19) 0.28821(9) 0.0346(4) Uani 1 1 d .
C4 C 0.13562(10) 0.26452(19) 0.30787(9) 0.0360(4) Uani 1 1 d .
C5 C 0.13315(9) 0.17328(19) 0.24451(9) 0.0335(4) Uani 1 1 d .
C6 C 0.07907(14) 0.5798(2) 0.17250(13) 0.0478(5) Uani 1 1 d .
H6C H 0.0466(13) 0.566(2) 0.1281(12) 0.056(6) Uiso 1 1 d .
H6B H 0.0498(12) 0.656(3) 0.1978(11) 0.059(6) Uiso 1 1 d .
H6A H 0.1305(14) 0.628(3) 0.1693(11) 0.068(7) Uiso 1 1 d .
C7 C 0.11797(14) 0.5605(3) 0.33781(14) 0.0529(5) Uani 1 1 d .
H7C H 0.0972(16) 0.544(3) 0.3816(16) 0.087(9) Uiso 1 1 d .
H7B H 0.0837(14) 0.646(3) 0.3214(13) 0.076(8) Uiso 1 1 d .
H7A H 0.1753(17) 0.599(3) 0.3447(14) 0.098(9) Uiso 1 1 d .
C8 C 0.17336(14) 0.2158(3) 0.38056(12) 0.0519(5) Uani 1 1 d .
H8B H 0.1515(17) 0.271(3) 0.4173(16) 0.092(9) Uiso 1 1 d .
H8A H 0.1656(14) 0.114(3) 0.3918(12) 0.069(7) Uiso 1 1 d .
H8C H 0.2298(18) 0.229(3) 0.3854(14) 0.084(8) Uiso 1 1 d .
C9 C 0.16665(14) 0.0074(2) 0.24372(14) 0.0489(5) Uani 1 1 d .
H9C H 0.1383(15) -0.055(3) 0.2048(13) 0.073(8) Uiso 1 1 d .
H9B H 0.1611(14) -0.045(3) 0.2892(14) 0.078(8) Uiso 1 1 d .
H9A H 0.2164(15) 0.011(3) 0.2392(12) 0.064(7) Uiso 1 1 d .
C10 C 0.14201(18) 0.0335(3) 0.06716(16) 0.0657(7) Uani 1 1 d .
H10C H 0.1433(17) 0.034(3) 0.0179(17) 0.095(9) Uiso 1 1 d .
H10A H 0.1060(19) -0.041(4) 0.0819(16) 0.102(10) Uiso 1 1 d .
H10B H 0.1966(19) 0.005(4) 0.0885(15) 0.109(12) Uiso 1 1 d .
C11 C 0.01317(17) 0.2760(4) 0.03116(14) 0.0635(7) Uani 1 1 d .
H11C H -0.0137(16) 0.380(3) 0.0390(14) 0.083(8) Uiso 1 1 d .
H11B H 0.0183(17) 0.272(3) -0.0162(18) 0.094(10) Uiso 1 1 d .
H11A H -0.0194(18) 0.190(4) 0.0381(15) 0.100(10) Uiso 1 1 d .
C12 C 0.1853(2) 0.3761(4) 0.05857(17) 0.0708(8) Uani 1 1 d .
H12C H 0.1688(16) 0.478(4) 0.0634(14) 0.081(9) Uiso 1 1 d .
H12B H 0.2360(19) 0.356(4) 0.0840(17) 0.107(12) Uiso 1 1 d .
H12A H 0.1897(16) 0.359(3) 0.0103(16) 0.095(9) Uiso 1 1 d .
C13 C -0.01591(10) 0.0627(2) 0.18086(10) 0.0378(4) Uani 1 1 d .

loop_
_atom_site_aniso_label
_atom_site_aniso_U_11
_atom_site_aniso_U_22
_atom_site_aniso_U_33
_atom_site_aniso_U_23
_atom_site_aniso_U_13
_atom_site_aniso_U_12
Ti1 0.0269(2) 0.02101(19) 0.0332(2) 0.000 0.00281(16) 0.000
Si1 0.0441(3) 0.0474(3) 0.0392(3) -0.0075(2) 0.0105(2) -0.0117(2)
O1 0.0628(9) 0.0416(8) 0.0752(10) -0.0255(7) 0.0141(8) -0.0101(7)
C1 0.0297(8) 0.0286(8) 0.0389(9) -0.0013(6) 0.0057(7) -0.0039(6)
C2 0.0299(9) 0.0259(8) 0.0427(10) -0.0002(7) 0.0031(7) -0.0031(6)
C3 0.0311(9) 0.0308(8) 0.0411(10) -0.0063(7) 0.0029(7) -0.0034(6)
C4 0.0276(8) 0.0389(9) 0.0404(9) 0.0015(7) 0.0012(7) -0.0008(7)
C5 0.0277(8) 0.0286(8) 0.0440(10) 0.0001(7) 0.0053(7) 0.0008(7)
C6 0.0492(12) 0.0305(9) 0.0634(14) 0.0094(9) 0.0066(11) -0.0036(8)
C7 0.0475(13) 0.0458(12) 0.0636(15) -0.0229(10) 0.0024(11) -0.0067(10)
C8 0.0431(12) 0.0617(14) 0.0472(12) 0.0092(10) -0.0058(9) 0.0037(10)
C9 0.0418(12) 0.0364(10) 0.0694(15) 0.0016(10) 0.0115(11) 0.0108(9)
C10 0.0705(18) 0.0648(15) 0.0658(16) -0.0274(13) 0.0234(14) -0.0064(13)
C11 0.0662(16) 0.0767(18) 0.0440(13) 0.0020(12) -0.0038(11) -0.0116(14)
C12 0.076(2) 0.078(2) 0.0641(17) -0.0090(15) 0.0298(15) -0.0280(16)
C13 0.0326(9) 0.0320(9) 0.0500(11) -0.0022(8) 0.0095(8) -0.0034(7)

loop_
_atom_type_symbol
_atom_type_description
_atom_type_scat_dispersion_real
_atom_type_scat_dispersion_imag
_atom_type_scat_source
C C 0.0033 0.0016 'International Tables Vol C Tables 4.2.6.8 and 6.1.1.4'
H H 0.0000 0.0000 'International Tables Vol C Tables 4.2.6.8 and 6.1.1.4'
O O 0.0106 0.0060 'International Tables Vol C Tables 4.2.6.8 and 6.1.1.4'
Si Si 0.0817 0.0704 'International Tables Vol C Tables 4.2.6.8 and 6.1.1.4'
Ti Ti 0.2776 0.4457 'International Tables Vol C Tables 4.2.6.8 and 6.1.1.4'

loop_
_geom_angle_atom_site_label_1
_geom_angle_atom_site_label_2
_geom_angle_atom_site_label_3
_geom_angle
_geom_angle_site_symmetry_1
_geom_angle_site_symmetry_3
C13 Ti1 C13 80.97(10) 2 .
C13 Ti1 C5 79.48(6) 2 2
C13 Ti1 C5 78.41(6) . 2
C13 Ti1 C5 78.41(6) 2 .
C13 Ti1 C5 79.48(6) . .
C5 Ti1 C5 150.80(8) 2 .
C13 Ti1 C1 77.12(6) 2 2
C13 Ti1 C1 112.62(6) . 2
C5 Ti1 C1 35.36(6) 2 2
C5 Ti1 C1 150.36(6) . 2
C13 Ti1 C1 112.62(6) 2 .
C13 Ti1 C1 77.12(6) . .
C5 Ti1 C1 150.36(6) 2 .
C5 Ti1 C1 35.36(6) . .
C1 Ti1 C1 167.79(7) 2 .
C13 Ti1 C2 109.22(6) 2 2
C13 Ti1 C2 130.29(6) . 2
C5 Ti1 C2 57.43(5) 2 2
C5 Ti1 C2 149.52(6) . 2
C1 Ti1 C2 34.86(5) 2 2
C1 Ti1 C2 133.17(6) . 2
C13 Ti1 C2 130.29(6) 2 .
C13 Ti1 C2 109.22(6) . .
C5 Ti1 C2 149.52(6) 2 .
C5 Ti1 C2 57.42(5) . .
C1 Ti1 C2 133.17(6) 2 .
C1 Ti1 C2 34.86(5) . .
C2 Ti1 C2 100.19(8) 2 .
C13 Ti1 C4 112.29(6) 2 2
C13 Ti1 C4 74.17(6) . 2
C5 Ti1 C4 34.57(6) 2 2
C5 Ti1 C4 149.18(6) . 2
C1 Ti1 C4 58.08(6) 2 2
C1 Ti1 C4 120.92(6) . 2
C2 Ti1 C4 56.71(6) 2 2
C2 Ti1 C4 117.32(6) . 2
C13 Ti1 C4 74.17(6) 2 .
C13 Ti1 C4 112.29(6) . .
C5 Ti1 C4 149.18(6) 2 .
C5 Ti1 C4 34.57(6) . .
C1 Ti1 C4 120.92(6) 2 .
C1 Ti1 C4 58.08(6) . .
C2 Ti1 C4 117.32(6) 2 .
C2 Ti1 C4 56.71(6) . .
C4 Ti1 C4 171.97(8) 2 .
C13 Ti1 C3 133.08(6) 2 2
C13 Ti1 C3 104.05(6) . 2
C5 Ti1 C3 56.94(5) 2 2
C5 Ti1 C3 148.47(6) . 2
C1 Ti1 C3 57.62(6) 2 2
C1 Ti1 C3 113.96(6) . 2
C2 Ti1 C3 33.99(6) 2 2
C2 Ti1 C3 92.76(6) . 2
C4 Ti1 C3 33.78(5) 2 2
C4 Ti1 C3 138.24(6) . 2
C13 Ti1 C3 104.05(6) 2 .
C13 Ti1 C3 133.08(6) . .
C5 Ti1 C3 148.47(6) 2 .
C5 Ti1 C3 56.94(5) . .
C1 Ti1 C3 113.96(6) 2 .
C1 Ti1 C3 57.62(6) . .
C2 Ti1 C3 92.76(6) 2 .
C2 Ti1 C3 33.99(6) . .
C4 Ti1 C3 138.24(6) 2 .
C4 Ti1 C3 33.78(5) . .
C3 Ti1 C3 105.01(8) 2 .
C10 Si1 C12 106.19(15) . .
C10 Si1 C11 107.45(14) . .
C12 Si1 C11 108.79(15) . .
C10 Si1 C1 113.54(11) . .
C12 Si1 C1 107.94(11) . .
C11 Si1 C1 112.66(11) . .
C2 C1 C5 105.72(14) . .
C2 C1 Si1 123.51(12) . .
C5 C1 Si1 129.54(12) . .
C2 C1 Ti1 73.25(9) . .
C5 C1 Ti1 71.96(9) . .
Si1 C1 Ti1 129.34(8) . .
C3 C2 C1 109.34(14) . .
C3 C2 C6 123.46(16) . .
C1 C2 C6 126.22(17) . .
C3 C2 Ti1 74.35(9) . .
C1 C2 Ti1 71.89(9) . .
C6 C2 Ti1 129.10(13) . .
C4 C3 C2 108.38(14) . .
C4 C3 C7 124.69(17) . .
C2 C3 C7 125.92(17) . .
C4 C3 Ti1 72.67(9) . .
C2 C3 Ti1 71.66(9) . .
C7 C3 Ti1 130.55(13) . .
C3 C4 C5 107.79(15) . .
C3 C4 C8 124.83(17) . .
C5 C4 C8 126.21(17) . .
C3 C4 Ti1 73.55(9) . .
C5 C4 Ti1 70.76(9) . .
C8 C4 Ti1 130.94(14) . .
C4 C5 C1 108.77(14) . .
C4 C5 C9 122.85(17) . .
C1 C5 C9 127.56(17) . .
C4 C5 Ti1 74.67(9) . .
C1 C5 Ti1 72.69(9) . .
C9 C5 Ti1 127.00(13) . .
O1 C13 Ti1 174.85(16) . .

loop_
_geom_bond_atom_site_label_1
_geom_bond_atom_site_label_2
_geom_bond_distance
_geom_bond_site_symmetry_2
Ti1 C13 2.0065(18) 2
Ti1 C13 2.0065(18) .
Ti1 C5 2.3688(16) 2
Ti1 C5 2.3688(16) .
Ti1 C1 2.3783(16) 2
Ti1 C1 2.3784(16) .
Ti1 C2 2.3962(16) 2
Ti1 C2 2.3963(16) .
Ti1 C4 2.4195(17) 2
Ti1 C4 2.4196(17) .
Ti1 C3 2.4309(16) 2
Ti1 C3 2.4309(16) .
Si1 C10 1.865(3) .
Si1 C12 1.865(2) .
Si1 C11 1.860(3) .
Si1 C1 1.8789(18) .
O1 C13 1.150(2) .
C1 C2 1.430(2) .
C1 C5 1.442(2) .
C2 C3 1.411(2) .
C2 C6 1.501(2) .
C3 C4 1.409(2) .
C3 C7 1.502(2) .
C4 C5 1.423(2) .
C4 C8 1.493(3) .
C5 C9 1.507(2) .
